data_4082035
loop_
_publ_author_name
'Guo, Shuai'
'Lim, Miao Hui'
'Huynh, Han Vinh'

_publ_section_title
;
 Copper(I) Heteroleptic Bis(NHC) and Mixed NHC/Phosphine Complexes:
 Syntheses and Catalytic Activities in the One-Pot Sequential CuAAC
 Reaction of Aromatic Amines
;
_journal_issue 23
_journal_name_full Organometallics
_journal_page_first 7225
_journal_paper_doi 10.1021/om400911u
_journal_volume 32
_journal_year 2013
_chemical_formula_sum 'C62.75 H67.25 Cl2.25 Cu F6 Fe N2 O0.25 P3'
_chemical_formula_weight 1259.50
_chemical_name_systematic
; 
 ? 
;
_space_group_IT_number 14
_symmetry_cell_setting monoclinic
_symmetry_space_group_name_Hall '-P 2yn'
_symmetry_space_group_name_H-M 'P 1 21/n 1'
_atom_sites_solution_hydrogens geom
_atom_sites_solution_primary direct
_atom_sites_solution_secondary difmap
_audit_creation_method SHELXL-97
_cell_angle_alpha 90.00
_cell_angle_beta 91.851(6)
_cell_angle_gamma 90.00
_cell_formula_units_Z 4
_cell_length_a 12.517(2)
_cell_length_b 23.360(4)
_cell_length_c 20.715(4)
_cell_measurement_reflns_used 880
_cell_measurement_temperature 100(2)
_cell_measurement_theta_max 20.15
_cell_measurement_theta_min 2.60
_cell_volume 6053.8(18)
_computing_cell_refinement 'Bruker SMART'
_computing_data_collection 'Bruker SMART'
_computing_data_reduction 'Bruker SAINT'
_computing_molecular_graphics 'Bruker SHELXTL'
_computing_publication_material 'Bruker SHELXTL'
_computing_structure_refinement 'SHELXL-97 (Sheldrick, 1997)'
_computing_structure_solution 'SHELXS-97 (Sheldrick, 1990)'
_diffrn_ambient_temperature 100(2)
_diffrn_measured_fraction_theta_full 0.998
_diffrn_measured_fraction_theta_max 0.998
_diffrn_measurement_device_type 'CCD area detector'
_diffrn_measurement_method 'phi and omega scans'
_diffrn_radiation_monochromator graphite
_diffrn_radiation_source 'fine-focus sealed tube'
_diffrn_radiation_type MoK\a
_diffrn_radiation_wavelength 0.71073
_diffrn_reflns_av_R_equivalents 0.0949
_diffrn_reflns_av_sigmaI/netI 0.1119
_diffrn_reflns_limit_h_max 13
_diffrn_reflns_limit_h_min -16
_diffrn_reflns_limit_k_max 30
_diffrn_reflns_limit_k_min -28
_diffrn_reflns_limit_l_max 26
_diffrn_reflns_limit_l_min -26
_diffrn_reflns_number 43113
_diffrn_reflns_theta_full 27.50
_diffrn_reflns_theta_max 27.50
_diffrn_reflns_theta_min 1.74
_exptl_absorpt_coefficient_mu 0.829
_exptl_absorpt_correction_T_max 0.8621
_exptl_absorpt_correction_T_min 0.6691
_exptl_absorpt_correction_type multi-scan
_exptl_absorpt_process_details 'Sadabs, (Sheldrick 2008)'
_exptl_crystal_colour YELLOW
_exptl_crystal_density_diffrn 1.382
_exptl_crystal_density_meas ?
_exptl_crystal_density_method 'not measured'
_exptl_crystal_description BLOCK
_exptl_crystal_F_000 2608
_exptl_crystal_size_max 0.28
_exptl_crystal_size_mid 0.14
_exptl_crystal_size_min 0.08
_refine_diff_density_max 0.741
_refine_diff_density_min -0.352
_refine_diff_density_rms 0.093
_refine_ls_extinction_method none
_refine_ls_goodness_of_fit_ref 0.955
_refine_ls_hydrogen_treatment constr
_refine_ls_matrix_type full
_refine_ls_number_parameters 759
_refine_ls_number_reflns 13890
_refine_ls_number_restraints 91
_refine_ls_restrained_S_all 0.954
_refine_ls_R_factor_all 0.1110
_refine_ls_R_factor_gt 0.0589
_refine_ls_shift/su_max 0.000
_refine_ls_shift/su_mean 0.000
_refine_ls_structure_factor_coef Fsqd
_refine_ls_weighting_details 'calc w=1/[\s^2^(Fo^2^)+(0.0476P)^2^+0.0000P] where P=(Fo^2^+2Fc^2^)/3'
_refine_ls_weighting_scheme calc
_refine_ls_wR_factor_gt 0.1111
_refine_ls_wR_factor_ref 0.1281
_reflns_number_gt 8475
_reflns_number_total 13890
_reflns_threshold_expression >2sigma(I)
_cod_data_source_file om400911u_si_001.cif
_cod_data_source_block d253
_cod_depositor_comments
;
The following automatic conversions were performed:

'_symmetry_cell_setting' value 'Monoclinic' changed to 'monoclinic'
according to /home/saulius/struct/CIF-dictionaries/cif_core.dic
dictionary named 'cif_core.dic' version 2.4.2 from
2011-04-26.

'_exptl_absorpt_correction_type' value 'Multi-scan'
changed to 'multi-scan' according to
/home/saulius/struct/CIF-dictionaries/cif_core.dic dictionary named
'cif_core.dic' version 2.4.2 from 2011-04-26.

Automatic conversion script
Id: cif_fix_values 1891 2012-01-12 08:04:46Z andrius 

The following automatic conversions were performed:

'_exptl_crystal_density_meas' value 'Not Measured' was changed to '?'
- the value is perceived as not measured.

Automatic conversion script
Id: cif_fix_values 3008 2015-01-20 13:52:24Z robertas 
;
_cod_original_cell_volume 6054.0(19)
_cod_original_sg_symbol_H-M P2(1)/n
_cod_database_code 4082035

loop_
_symmetry_equiv_pos_as_xyz
'x, y, z'
'-x+1/2, y+1/2, -z+1/2'
'-x, -y, -z'
'x-1/2, -y-1/2, z-1/2'

loop_
_atom_site_label
_atom_site_type_symbol
_atom_site_fract_x
_atom_site_fract_y
_atom_site_fract_z
_atom_site_U_iso_or_equiv
_atom_site_adp_type
_atom_site_occupancy
_atom_site_symmetry_multiplicity
_atom_site_calc_flag
_atom_site_refinement_flags
_atom_site_disorder_assembly
_atom_site_disorder_group
Cu1 Cu 0.26423(3) 0.037713(16) 0.254639(18) 0.01666(11) Uani 1 1 d . . .
Fe1 Fe 0.20733(4) -0.06787(2) 0.41309(2) 0.02289(13) Uani 1 1 d . . .
P1 P 0.37229(8) 0.02903(4) 0.34619(4) 0.0190(2) Uani 1 1 d . . .
P2 P 0.11679(7) -0.02027(4) 0.26865(4) 0.0178(2) Uani 1 1 d . . .
N1 N 0.3595(2) 0.07237(11) 0.13072(13) 0.0182(6) Uani 1 1 d . . .
N2 N 0.2486(2) 0.13679(11) 0.15898(13) 0.0173(6) Uani 1 1 d . . .
C1 C 0.2908(3) 0.08528(13) 0.17863(15) 0.0159(7) Uani 1 1 d . . .
C2 C 0.3592(3) 0.11415(14) 0.08335(16) 0.0220(8) Uani 1 1 d . . .
H2 H 0.4001 0.1141 0.0455 0.026 Uiso 1 1 calc R . .
C3 C 0.2908(3) 0.15428(15) 0.10093(16) 0.0238(8) Uani 1 1 d . . .
H3 H 0.2739 0.1885 0.0781 0.029 Uiso 1 1 calc R . .
C4 C 0.4321(3) 0.02395(14) 0.12658(16) 0.0205(8) Uani 1 1 d . . .
C5 C 0.5411(3) 0.03478(15) 0.13561(17) 0.0247(8) Uani 1 1 d . . .
C6 C 0.6120(3) -0.00948(16) 0.12229(19) 0.0355(10) Uani 1 1 d . . .
H6 H 0.6868 -0.0032 0.1271 0.043 Uiso 1 1 calc R . .
C7 C 0.5744(4) -0.06225(17) 0.1023(2) 0.0413(11) Uani 1 1 d . . .
H7 H 0.6236 -0.0919 0.0930 0.050 Uiso 1 1 calc R . .
C8 C 0.4664(4) -0.07240(16) 0.0956(2) 0.0377(10) Uani 1 1 d . . .
H8 H 0.4423 -0.1093 0.0826 0.045 Uiso 1 1 calc R . .
C9 C 0.3912(3) -0.02994(15) 0.10733(17) 0.0267(9) Uani 1 1 d . . .
C10 C 0.5848(3) 0.09196(16) 0.15826(17) 0.0274(9) Uani 1 1 d . . .
H10 H 0.5254 0.1142 0.1774 0.033 Uiso 1 1 calc R . .
C11 C 0.6304(3) 0.12729(17) 0.1026(2) 0.0379(10) Uani 1 1 d . . .
H11A H 0.6879 0.1057 0.0827 0.057 Uiso 1 1 calc R . .
H11B H 0.6588 0.1636 0.1195 0.057 Uiso 1 1 calc R . .
H11C H 0.5735 0.1350 0.0701 0.057 Uiso 1 1 calc R . .
C12 C 0.6738(3) 0.0841(2) 0.2102(2) 0.0442(11) Uani 1 1 d . . .
H12A H 0.6481 0.0593 0.2446 0.066 Uiso 1 1 calc R . .
H12B H 0.6939 0.1214 0.2283 0.066 Uiso 1 1 calc R . .
H12C H 0.7361 0.0664 0.1908 0.066 Uiso 1 1 calc R . .
C13 C 0.2732(3) -0.04067(15) 0.09788(17) 0.0276(9) Uani 1 1 d . . .
H13 H 0.2367 -0.0201 0.1333 0.033 Uiso 1 1 calc R . .
C14 C 0.2296(4) -0.01559(19) 0.03377(19) 0.0478(12) Uani 1 1 d . . .
H14A H 0.2459 0.0254 0.0322 0.072 Uiso 1 1 calc R . .
H14B H 0.1520 -0.0212 0.0305 0.072 Uiso 1 1 calc R . .
H14C H 0.2632 -0.0350 -0.0023 0.072 Uiso 1 1 calc R . .
C15 C 0.2417(4) -0.10389(15) 0.1024(2) 0.0428(12) Uani 1 1 d . . .
H15A H 0.2699 -0.1248 0.0656 0.064 Uiso 1 1 calc R . .
H15B H 0.1637 -0.1072 0.1017 0.064 Uiso 1 1 calc R . .
H15C H 0.2715 -0.1201 0.1427 0.064 Uiso 1 1 calc R . .
C16 C 0.1665(3) 0.17091(14) 0.18931(16) 0.0215(8) Uani 1 1 d . . .
C17 C 0.0670(3) 0.17584(15) 0.15716(17) 0.0244(8) Uani 1 1 d . . .
C18 C -0.0083(3) 0.21240(16) 0.1839(2) 0.0360(10) Uani 1 1 d . . .
H18 H -0.0769 0.2164 0.1634 0.043 Uiso 1 1 calc R . .
C19 C 0.0155(4) 0.24242(18) 0.2391(2) 0.0464(12) Uani 1 1 d . . .
H19 H -0.0368 0.2670 0.2564 0.056 Uiso 1 1 calc R . .
C20 C 0.1131(4) 0.23753(17) 0.26945(19) 0.0399(11) Uani 1 1 d . . .
H20 H 0.1274 0.2587 0.3079 0.048 Uiso 1 1 calc R . .
C21 C 0.1929(3) 0.20217(14) 0.24550(17) 0.0293(9) Uani 1 1 d . . .
C22 C 0.0372(3) 0.14560(16) 0.09432(18) 0.0307(9) Uani 1 1 d . . .
H22 H 0.0917 0.1152 0.0868 0.037 Uiso 1 1 calc R . .
C23 C 0.0380(4) 0.18790(19) 0.03746(19) 0.0446(11) Uani 1 1 d . . .
H23A H 0.0138 0.1684 -0.0022 0.067 Uiso 1 1 calc R . .
H23B H 0.1108 0.2023 0.0323 0.067 Uiso 1 1 calc R . .
H23C H -0.0099 0.2200 0.0460 0.067 Uiso 1 1 calc R . .
C24 C -0.0726(4) 0.11708(19) 0.0971(3) 0.0574(14) Uani 1 1 d . . .
H24A H -0.0749 0.0927 0.1355 0.086 Uiso 1 1 calc R . .
H24B H -0.0854 0.0937 0.0583 0.086 Uiso 1 1 calc R . .
H24C H -0.1280 0.1466 0.0993 0.086 Uiso 1 1 calc R . .
C25 C 0.3039(4) 0.20069(15) 0.27664(18) 0.0344(10) Uani 1 1 d . . .
H25 H 0.3296 0.1602 0.2749 0.041 Uiso 1 1 calc R . .
C26 C 0.3818(4) 0.23713(19) 0.2393(2) 0.0604(15) Uani 1 1 d . . .
H26A H 0.3866 0.2222 0.1953 0.091 Uiso 1 1 calc R . .
H26B H 0.4525 0.2358 0.2610 0.091 Uiso 1 1 calc R . .
H26C H 0.3563 0.2768 0.2377 0.091 Uiso 1 1 calc R . .
C27 C 0.3035(4) 0.21825(18) 0.3478(2) 0.0554(14) Uani 1 1 d . . .
H27A H 0.2813 0.2583 0.3511 0.083 Uiso 1 1 calc R . .
H27B H 0.3755 0.2138 0.3671 0.083 Uiso 1 1 calc R . .
H27C H 0.2535 0.1939 0.3708 0.083 Uiso 1 1 calc R . .
C28 C 0.3095(3) -0.00081(14) 0.41586(16) 0.0212(8) Uani 1 1 d . . .
C29 C 0.3481(3) -0.04541(15) 0.45773(16) 0.0249(8) Uani 1 1 d . . .
H29 H 0.4176 -0.0661 0.4542 0.030 Uiso 1 1 calc R . .
C30 C 0.2709(3) -0.05560(16) 0.50466(17) 0.0313(9) Uani 1 1 d . . .
H30 H 0.2760 -0.0852 0.5395 0.038 Uiso 1 1 calc R . .
C31 C 0.1848(3) -0.01827(16) 0.49329(17) 0.0311(9) Uani 1 1 d . . .
H31 H 0.1182 -0.0169 0.5186 0.037 Uiso 1 1 calc R . .
C32 C 0.2061(3) 0.01612(15) 0.43871(16) 0.0240(8) Uani 1 1 d . . .
H32 H 0.1586 0.0465 0.4196 0.029 Uiso 1 1 calc R . .
C33 C 0.1328(3) -0.07785(14) 0.32620(16) 0.0212(8) Uani 1 1 d . . .
C34 C 0.2257(3) -0.11349(14) 0.33050(17) 0.0254(8) Uani 1 1 d . . .
H34 H 0.2883 -0.1116 0.3018 0.031 Uiso 1 1 calc R . .
C35 C 0.2135(3) -0.15174(15) 0.38303(19) 0.0324(9) Uani 1 1 d . . .
H35 H 0.2672 -0.1809 0.3983 0.039 Uiso 1 1 calc R . .
C36 C 0.1149(3) -0.14040(16) 0.41153(19) 0.0332(10) Uani 1 1 d . . .
H36 H 0.0865 -0.1603 0.4501 0.040 Uiso 1 1 calc R . .
C37 C 0.0636(3) -0.09534(15) 0.37665(17) 0.0277(9) Uani 1 1 d . . .
H37 H -0.0076 -0.0784 0.3859 0.033 Uiso 1 1 calc R . .
C1A C 0.4451(3) 0.09016(14) 0.38116(17) 0.0224(8) Uani 1 1 d . . .
C2A C 0.5175(3) 0.11878(14) 0.34300(18) 0.0271(9) Uani 1 1 d . . .
H2A H 0.5244 0.1076 0.2992 0.033 Uiso 1 1 calc R . .
C3A C 0.5795(3) 0.16319(15) 0.3677(2) 0.0336(10) Uani 1 1 d . . .
H3A H 0.6292 0.1821 0.3414 0.040 Uiso 1 1 calc R . .
C4A C 0.5683(3) 0.17991(15) 0.4314(2) 0.0351(10) Uani 1 1 d . . .
H4A H 0.6118 0.2097 0.4491 0.042 Uiso 1 1 calc R . .
C5A C 0.4942(3) 0.15337(15) 0.46909(19) 0.0310(9) Uani 1 1 d . . .
H5A H 0.4846 0.1662 0.5120 0.037 Uiso 1 1 calc R . .
C6A C 0.4337(3) 0.10814(15) 0.44494(17) 0.0249(8) Uani 1 1 d . . .
H6A H 0.3845 0.0893 0.4717 0.030 Uiso 1 1 calc R . .
C1B C 0.4808(3) -0.02142(14) 0.33198(17) 0.0217(8) Uani 1 1 d . . .
C2B C 0.4764(3) -0.05508(14) 0.27647(18) 0.0277(9) Uani 1 1 d . . .
H2B H 0.4193 -0.0505 0.2456 0.033 Uiso 1 1 calc R . .
C3B C 0.5562(4) -0.09567(17) 0.2662(2) 0.0432(12) Uani 1 1 d . . .
H3B H 0.5532 -0.1186 0.2283 0.052 Uiso 1 1 calc R . .
C4B C 0.6385(4) -0.10252(18) 0.3107(3) 0.0520(13) Uani 1 1 d . . .
H4B H 0.6917 -0.1307 0.3040 0.062 Uiso 1 1 calc R . .
C5B C 0.6446(3) -0.06827(18) 0.3656(2) 0.0426(11) Uani 1 1 d . . .
H5B H 0.7023 -0.0726 0.3961 0.051 Uiso 1 1 calc R . .
C6B C 0.5663(3) -0.02792(16) 0.37573(19) 0.0310(9) Uani 1 1 d . . .
H6B H 0.5710 -0.0043 0.4131 0.037 Uiso 1 1 calc R . .
C1C C 0.0382(3) -0.05333(14) 0.20280(17) 0.0217(8) Uani 1 1 d . . .
C2C C 0.0148(3) -0.01986(16) 0.14923(18) 0.0316(9) Uani 1 1 d . . .
H2C H 0.0454 0.0172 0.1460 0.038 Uiso 1 1 calc R . .
C3C C -0.0533(4) -0.04012(19) 0.1000(2) 0.0436(11) Uani 1 1 d . . .
H3C H -0.0701 -0.0166 0.0637 0.052 Uiso 1 1 calc R . .
C4C C -0.0961(4) -0.09399(19) 0.1037(2) 0.0435(11) Uani 1 1 d . . .
H4C H -0.1427 -0.1077 0.0701 0.052 Uiso 1 1 calc R . .
C5C C -0.0714(4) -0.12807(18) 0.1563(2) 0.0427(11) Uani 1 1 d . . .
H5C H -0.1000 -0.1657 0.1584 0.051 Uiso 1 1 calc R . .
C6C C -0.0054(3) -0.10816(16) 0.20585(19) 0.0320(9) Uani 1 1 d . . .
H6C H 0.0103 -0.1318 0.2422 0.038 Uiso 1 1 calc R . .
C1D C 0.0164(3) 0.02684(14) 0.30211(16) 0.0204(8) Uani 1 1 d . . .
C2D C -0.0889(3) 0.00993(15) 0.31144(16) 0.0252(8) Uani 1 1 d . . .
H2D H -0.1111 -0.0277 0.3000 0.030 Uiso 1 1 calc R . .
C3D C -0.1613(3) 0.04785(16) 0.33732(17) 0.0298(9) Uani 1 1 d . . .
H3D H -0.2324 0.0358 0.3445 0.036 Uiso 1 1 calc R . .
C4D C -0.1302(3) 0.10308(16) 0.35275(18) 0.0327(10) Uani 1 1 d . . .
H4D H -0.1796 0.1289 0.3708 0.039 Uiso 1 1 calc R . .
C5D C -0.0271(3) 0.12065(15) 0.34181(17) 0.0291(9) Uani 1 1 d . . .
H5D H -0.0061 0.1588 0.3516 0.035 Uiso 1 1 calc R . .
C6D C 0.0456(3) 0.08294(14) 0.31675(16) 0.0232(8) Uani 1 1 d . . .
H6D H 0.1164 0.0954 0.3094 0.028 Uiso 1 1 calc R . .
P3 P 0.37170(8) 0.23177(4) 0.93858(5) 0.0254(2) Uani 1 1 d . . .
F1 F 0.29161(19) 0.17865(9) 0.93635(11) 0.0400(6) Uani 1 1 d . . .
F2 F 0.4397(2) 0.20501(9) 0.88241(11) 0.0472(7) Uani 1 1 d . . .
F3 F 0.29915(19) 0.26473(9) 0.88631(11) 0.0425(6) Uani 1 1 d . . .
F4 F 0.4511(2) 0.28521(9) 0.94338(11) 0.0455(6) Uani 1 1 d . . .
F5 F 0.30355(19) 0.25851(9) 0.99560(10) 0.0400(6) Uani 1 1 d . . .
F6 F 0.44531(19) 0.19878(10) 0.99089(11) 0.0443(6) Uani 1 1 d . . .
C1S C 0.1465(6) 0.2118(3) 0.5439(3) 0.0303(14) Uani 0.747(2) 1 d PU A 1
H1S H 0.0795 0.2303 0.5268 0.036 Uiso 0.747(2) 1 calc PR A 1
Cl1 Cl 0.25507(15) 0.25185(7) 0.51994(10) 0.0515(5) Uani 0.747(2) 1 d PU A 1
Cl2 Cl 0.15256(11) 0.14130(5) 0.51280(7) 0.0362(4) Uani 0.747(2) 1 d PU A 1
Cl3 Cl 0.14214(16) 0.20866(6) 0.62972(7) 0.0471(5) Uani 0.747(2) 1 d PU A 1
O1S O 0.2140(11) 0.2287(5) 0.6269(5) 0.040(2) Uani 0.253(2) 1 d PU A 2
C2S C 0.2108(17) 0.2370(8) 0.7417(9) 0.056(4) Uani 0.253(2) 1 d PU A 2
H2S1 H 0.2735 0.2118 0.7441 0.085 Uiso 0.253(2) 1 calc PR A 2
H2S2 H 0.1661 0.2298 0.7788 0.085 Uiso 0.253(2) 1 calc PR A 2
H2S3 H 0.2342 0.2770 0.7421 0.085 Uiso 0.253(2) 1 calc PR A 2
C3S C 0.1503(17) 0.2257(8) 0.6832(9) 0.051(3) Uani 0.253(2) 1 d PU A 2
H3S1 H 0.0914 0.2538 0.6788 0.061 Uiso 0.253(2) 1 calc PR A 2
H3S2 H 0.1181 0.1871 0.6858 0.061 Uiso 0.253(2) 1 calc PR A 2
C4S C 0.155(2) 0.2144(11) 0.5710(10) 0.042(3) Uani 0.253(2) 1 d PU A 2
H4S1 H 0.0852 0.2347 0.5703 0.050 Uiso 0.253(2) 1 calc PR A 2
H4S2 H 0.1406 0.1727 0.5701 0.050 Uiso 0.253(2) 1 calc PR A 2
C5S C 0.2196(19) 0.2320(10) 0.5116(11) 0.049(3) Uani 0.253(2) 1 d PU A 2
H5S1 H 0.2682 0.2634 0.5236 0.074 Uiso 0.253(2) 1 calc PR A 2
H5S2 H 0.1704 0.2445 0.4767 0.074 Uiso 0.253(2) 1 calc PR A 2
H5S3 H 0.2611 0.1991 0.4970 0.074 Uiso 0.253(2) 1 calc PR A 2

loop_
_atom_site_aniso_label
_atom_site_aniso_U_11
_atom_site_aniso_U_22
_atom_site_aniso_U_33
_atom_site_aniso_U_23
_atom_site_aniso_U_13
_atom_site_aniso_U_12
Cu1 0.0197(2) 0.0140(2) 0.0163(2) 0.00125(16) 0.00072(16) -0.00031(19)
Fe1 0.0250(3) 0.0220(3) 0.0216(3) 0.0068(2) -0.0016(2) -0.0023(2)
P1 0.0203(5) 0.0171(4) 0.0194(5) 0.0010(4) -0.0032(4) -0.0015(4)
P2 0.0194(5) 0.0167(4) 0.0171(5) -0.0001(3) -0.0010(4) -0.0014(4)
N1 0.0178(16) 0.0180(14) 0.0187(15) 0.0007(12) -0.0003(12) 0.0018(13)
N2 0.0180(16) 0.0136(13) 0.0205(15) 0.0012(11) 0.0014(12) 0.0009(13)
C1 0.0151(18) 0.0115(15) 0.0210(18) 0.0012(13) -0.0012(14) -0.0029(14)
C2 0.021(2) 0.0248(18) 0.0204(19) 0.0067(15) 0.0059(15) -0.0013(16)
C3 0.023(2) 0.0252(19) 0.0229(19) 0.0091(15) 0.0011(16) 0.0020(17)
C4 0.023(2) 0.0207(18) 0.0179(18) 0.0028(14) 0.0075(15) 0.0060(16)
C5 0.027(2) 0.0228(18) 0.0244(19) 0.0074(15) 0.0074(16) 0.0046(18)
C6 0.025(2) 0.033(2) 0.048(3) 0.0083(19) 0.0140(19) 0.0077(19)
C7 0.041(3) 0.026(2) 0.057(3) 0.006(2) 0.019(2) 0.016(2)
C8 0.044(3) 0.0209(19) 0.049(3) -0.0016(18) 0.014(2) 0.006(2)
C9 0.037(2) 0.0224(19) 0.0216(19) 0.0028(15) 0.0087(17) -0.0009(18)
C10 0.022(2) 0.030(2) 0.031(2) -0.0020(16) 0.0021(17) 0.0041(18)
C11 0.031(2) 0.037(2) 0.046(3) 0.004(2) 0.002(2) -0.007(2)
C12 0.026(2) 0.064(3) 0.043(3) -0.003(2) -0.003(2) 0.007(2)
C13 0.037(2) 0.0202(18) 0.026(2) -0.0068(15) 0.0078(17) -0.0051(18)
C14 0.051(3) 0.060(3) 0.033(2) -0.008(2) -0.002(2) -0.020(3)
C15 0.055(3) 0.021(2) 0.053(3) -0.0141(19) 0.019(2) -0.010(2)
C16 0.026(2) 0.0135(16) 0.0253(19) 0.0034(14) 0.0035(16) 0.0057(16)
C17 0.023(2) 0.0227(19) 0.028(2) 0.0056(15) 0.0051(16) 0.0032(17)
C18 0.031(2) 0.038(2) 0.039(2) 0.0059(19) 0.0024(19) 0.012(2)
C19 0.062(3) 0.041(3) 0.037(3) 0.001(2) 0.009(2) 0.024(3)
C20 0.060(3) 0.032(2) 0.028(2) -0.0039(18) -0.001(2) 0.019(2)
C21 0.045(3) 0.0166(18) 0.026(2) 0.0051(15) -0.0010(18) 0.0070(18)
C22 0.024(2) 0.029(2) 0.039(2) -0.0044(17) -0.0047(18) 0.0030(18)
C23 0.039(3) 0.062(3) 0.032(2) 0.002(2) -0.005(2) 0.014(2)
C24 0.026(3) 0.042(3) 0.103(4) -0.012(3) -0.013(3) 0.002(2)
C25 0.053(3) 0.0178(19) 0.032(2) -0.0029(16) -0.015(2) 0.006(2)
C26 0.060(4) 0.042(3) 0.077(4) 0.013(3) -0.036(3) -0.015(3)
C27 0.078(4) 0.042(3) 0.045(3) -0.017(2) -0.028(3) 0.027(3)
C28 0.0211(19) 0.0233(18) 0.0188(18) 0.0010(14) -0.0044(15) -0.0053(16)
C29 0.022(2) 0.0290(19) 0.0233(19) 0.0049(16) -0.0078(15) 0.0000(17)
C30 0.038(2) 0.035(2) 0.020(2) 0.0092(16) -0.0066(17) -0.005(2)
C31 0.032(2) 0.042(2) 0.020(2) -0.0004(17) 0.0023(17) -0.001(2)
C32 0.028(2) 0.0240(18) 0.0195(18) -0.0038(15) -0.0032(16) -0.0002(17)
C33 0.024(2) 0.0146(16) 0.0245(19) 0.0027(14) -0.0035(15) -0.0081(16)
C34 0.031(2) 0.0183(18) 0.026(2) 0.0030(15) -0.0040(17) -0.0053(17)
C35 0.037(3) 0.0174(18) 0.042(2) 0.0028(17) -0.0077(19) -0.0033(18)
C36 0.038(3) 0.029(2) 0.032(2) 0.0129(17) -0.0018(19) -0.012(2)
C37 0.026(2) 0.0262(19) 0.030(2) 0.0045(16) -0.0059(17) -0.0046(18)
C1A 0.022(2) 0.0189(17) 0.026(2) -0.0003(15) -0.0114(15) 0.0002(16)
C2A 0.026(2) 0.0234(19) 0.032(2) -0.0015(16) 0.0027(17) -0.0021(17)
C3A 0.029(2) 0.024(2) 0.048(3) -0.0001(18) -0.0035(19) -0.0077(19)
C4A 0.032(2) 0.0199(19) 0.052(3) -0.0068(18) -0.018(2) -0.0008(19)
C5A 0.039(3) 0.0220(19) 0.032(2) -0.0067(16) -0.0097(19) 0.0049(19)
C6A 0.023(2) 0.0255(19) 0.026(2) 0.0007(15) -0.0059(16) 0.0001(17)
C1B 0.0203(19) 0.0172(17) 0.028(2) 0.0044(15) 0.0030(15) -0.0001(16)
C2B 0.030(2) 0.0221(19) 0.031(2) 0.0033(16) 0.0027(17) 0.0014(18)
C3B 0.054(3) 0.025(2) 0.051(3) -0.001(2) 0.010(2) 0.010(2)
C4B 0.045(3) 0.031(2) 0.081(4) 0.003(2) 0.014(3) 0.017(2)
C5B 0.024(2) 0.039(2) 0.065(3) 0.012(2) -0.008(2) 0.005(2)
C6B 0.025(2) 0.027(2) 0.041(2) 0.0037(17) -0.0053(18) -0.0023(18)
C1C 0.0163(19) 0.0228(18) 0.026(2) -0.0060(15) 0.0003(15) -0.0028(16)
C2C 0.030(2) 0.032(2) 0.032(2) -0.0028(17) -0.0043(18) -0.0024(19)
C3C 0.046(3) 0.049(3) 0.034(2) -0.005(2) -0.015(2) 0.006(2)
C4C 0.034(3) 0.054(3) 0.042(3) -0.023(2) -0.010(2) -0.006(2)
C5C 0.043(3) 0.035(2) 0.049(3) -0.017(2) -0.001(2) -0.013(2)
C6C 0.035(2) 0.027(2) 0.034(2) -0.0072(17) 0.0010(19) -0.0069(19)
C1D 0.0208(19) 0.0214(18) 0.0190(18) 0.0016(14) -0.0017(14) 0.0031(16)
C2D 0.029(2) 0.0236(18) 0.0227(19) 0.0019(15) -0.0036(16) -0.0035(18)
C3D 0.024(2) 0.038(2) 0.028(2) 0.0030(17) 0.0008(17) -0.0001(19)
C4D 0.036(2) 0.034(2) 0.028(2) 0.0010(17) 0.0083(18) 0.009(2)
C5D 0.039(3) 0.0232(19) 0.025(2) -0.0054(16) 0.0038(18) 0.0005(19)
C6D 0.024(2) 0.0244(18) 0.0215(19) -0.0003(15) -0.0009(15) -0.0004(17)
P3 0.0271(6) 0.0199(5) 0.0290(5) 0.0049(4) 0.0007(4) 0.0004(4)
F1 0.0382(15) 0.0273(12) 0.0550(15) -0.0064(11) 0.0068(12) -0.0100(11)
F2 0.0510(16) 0.0438(14) 0.0481(15) 0.0097(12) 0.0233(13) 0.0123(13)
F3 0.0459(16) 0.0420(13) 0.0387(14) 0.0058(11) -0.0123(11) 0.0117(13)
F4 0.0553(17) 0.0350(13) 0.0455(14) 0.0159(11) -0.0084(12) -0.0227(13)
F5 0.0518(16) 0.0326(12) 0.0358(13) -0.0080(10) 0.0055(12) 0.0039(12)
F6 0.0329(14) 0.0487(14) 0.0509(15) 0.0306(12) -0.0024(11) -0.0004(12)
C1S 0.031(3) 0.033(3) 0.027(3) -0.001(3) 0.002(3) 0.001(2)
Cl1 0.0466(11) 0.0457(10) 0.0634(11) -0.0195(8) 0.0205(9) -0.0220(8)
Cl2 0.0359(8) 0.0258(7) 0.0468(9) -0.0097(6) -0.0008(6) 0.0022(6)
Cl3 0.0647(12) 0.0394(8) 0.0374(9) -0.0044(7) 0.0035(8) -0.0028(8)
O1S 0.039(5) 0.039(5) 0.041(5) -0.001(4) 0.008(4) 0.000(5)
C2S 0.071(9) 0.044(8) 0.055(8) 0.003(7) 0.008(8) 0.001(8)
C3S 0.062(6) 0.045(6) 0.047(6) 0.003(5) 0.010(5) 0.001(6)
C4S 0.045(5) 0.039(5) 0.043(5) -0.006(5) 0.010(5) -0.003(5)
C5S 0.045(6) 0.051(6) 0.052(6) -0.010(6) 0.007(6) -0.011(5)

loop_
_atom_type_symbol
_atom_type_description
_atom_type_scat_dispersion_real
_atom_type_scat_dispersion_imag
_atom_type_scat_source
C C 0.0033 0.0016 'International Tables Vol C Tables 4.2.6.8 and 6.1.1.4'
H H 0.0000 0.0000 'International Tables Vol C Tables 4.2.6.8 and 6.1.1.4'
N N 0.0061 0.0033 'International Tables Vol C Tables 4.2.6.8 and 6.1.1.4'
O O 0.0106 0.0060 'International Tables Vol C Tables 4.2.6.8 and 6.1.1.4'
Cl Cl 0.1484 0.1585 'International Tables Vol C Tables 4.2.6.8 and 6.1.1.4'
F F 0.0171 0.0103 'International Tables Vol C Tables 4.2.6.8 and 6.1.1.4'
P P 0.1023 0.0942 'International Tables Vol C Tables 4.2.6.8 and 6.1.1.4'
Fe Fe 0.3463 0.8444 'International Tables Vol C Tables 4.2.6.8 and 6.1.1.4'
Cu Cu 0.3201 1.2651 'International Tables Vol C Tables 4.2.6.8 and 6.1.1.4'

loop_
_geom_angle_atom_site_label_1
_geom_angle_atom_site_label_2
_geom_angle_atom_site_label_3
_geom_angle
C1 Cu1 P1 126.87(10)
C1 Cu1 P2 125.99(10)
P1 Cu1 P2 107.14(4)
C33 Fe1 C28 112.93(13)
C33 Fe1 C29 143.76(14)
C28 Fe1 C29 41.30(13)
C33 Fe1 C37 41.62(14)
C28 Fe1 C37 143.76(14)
C29 Fe1 C37 174.06(14)
C33 Fe1 C32 109.75(14)
C28 Fe1 C32 41.81(14)
C29 Fe1 C32 69.24(15)
C37 Fe1 C32 112.82(15)
C33 Fe1 C34 41.39(14)
C28 Fe1 C34 109.95(14)
C29 Fe1 C34 113.45(15)
C37 Fe1 C34 69.22(15)
C32 Fe1 C34 136.64(13)
C33 Fe1 C36 69.24(14)
C28 Fe1 C36 175.08(16)
C29 Fe1 C36 134.49(15)
C37 Fe1 C36 40.65(14)
C32 Fe1 C36 142.41(16)
C34 Fe1 C36 68.49(15)
C33 Fe1 C31 135.79(15)
C28 Fe1 C31 69.07(14)
C29 Fe1 C31 68.02(15)
C37 Fe1 C31 109.62(16)
C32 Fe1 C31 40.65(13)
C34 Fe1 C31 176.76(15)
C36 Fe1 C31 112.76(16)
C33 Fe1 C30 175.06(16)
C28 Fe1 C30 68.88(14)
C29 Fe1 C30 40.47(14)
C37 Fe1 C30 134.36(15)
C32 Fe1 C30 68.27(15)
C34 Fe1 C30 143.03(16)
C36 Fe1 C30 109.35(15)
C31 Fe1 C30 39.88(15)
C33 Fe1 C35 68.92(15)
C28 Fe1 C35 135.76(16)
C29 Fe1 C35 110.06(16)
C37 Fe1 C35 68.20(16)
C32 Fe1 C35 176.93(15)
C34 Fe1 C35 40.60(14)
C36 Fe1 C35 40.15(15)
C31 Fe1 C35 142.17(15)
C30 Fe1 C35 113.28(16)
C28 P1 C1B 102.99(16)
C28 P1 C1A 102.06(16)
C1B P1 C1A 101.72(16)
C28 P1 Cu1 115.66(12)
C1B P1 Cu1 110.10(12)
C1A P1 Cu1 121.93(11)
C33 P2 C1D 105.17(16)
C33 P2 C1C 102.92(16)
C1D P2 C1C 100.26(16)
C33 P2 Cu1 116.57(12)
C1D P2 Cu1 104.86(12)
C1C P2 Cu1 124.46(11)
C1 N1 C2 111.8(3)
C1 N1 C4 128.5(3)
C2 N1 C4 119.6(3)
C1 N2 C3 111.2(3)
C1 N2 C16 128.5(3)
C3 N2 C16 120.3(3)
N1 C1 N2 102.9(3)
N1 C1 Cu1 125.7(2)
N2 C1 Cu1 131.4(2)
C3 C2 N1 106.9(3)
C3 C2 H2 126.6
N1 C2 H2 126.6
C2 C3 N2 107.2(3)
C2 C3 H3 126.4
N2 C3 H3 126.4
C5 C4 C9 123.0(3)
C5 C4 N1 117.5(3)
C9 C4 N1 119.2(3)
C4 C5 C6 117.7(3)
C4 C5 C10 123.0(3)
C6 C5 C10 119.3(3)
C7 C6 C5 120.6(4)
C7 C6 H6 119.7
C5 C6 H6 119.7
C8 C7 C6 120.6(4)
C8 C7 H7 119.7
C6 C7 H7 119.7
C7 C8 C9 121.8(4)
C7 C8 H8 119.1
C9 C8 H8 119.1
C8 C9 C4 116.3(4)
C8 C9 C13 121.6(3)
C4 C9 C13 122.1(3)
C5 C10 C12 111.0(3)
C5 C10 C11 112.3(3)
C12 C10 C11 108.1(3)
C5 C10 H10 108.5
C12 C10 H10 108.5
C11 C10 H10 108.5
C10 C11 H11A 109.5
C10 C11 H11B 109.5
H11A C11 H11B 109.5
C10 C11 H11C 109.5
H11A C11 H11C 109.5
H11B C11 H11C 109.5
C10 C12 H12A 109.5
C10 C12 H12B 109.5
H12A C12 H12B 109.5
C10 C12 H12C 109.5
H12A C12 H12C 109.5
H12B C12 H12C 109.5
C9 C13 C15 113.9(3)
C9 C13 C14 111.6(3)
C15 C13 C14 109.6(3)
C9 C13 H13 107.1
C15 C13 H13 107.1
C14 C13 H13 107.1
C13 C14 H14A 109.5
C13 C14 H14B 109.5
H14A C14 H14B 109.5
C13 C14 H14C 109.5
H14A C14 H14C 109.5
H14B C14 H14C 109.5
C13 C15 H15A 109.5
C13 C15 H15B 109.5
H15A C15 H15B 109.5
C13 C15 H15C 109.5
H15A C15 H15C 109.5
H15B C15 H15C 109.5
C17 C16 C21 122.3(3)
C17 C16 N2 118.0(3)
C21 C16 N2 119.4(3)
C16 C17 C18 117.6(3)
C16 C17 C22 124.1(3)
C18 C17 C22 118.3(4)
C19 C18 C17 120.9(4)
C19 C18 H18 119.6
C17 C18 H18 119.6
C20 C19 C18 120.8(4)
C20 C19 H19 119.6
C18 C19 H19 119.6
C19 C20 C21 121.7(4)
C19 C20 H20 119.1
C21 C20 H20 119.1
C20 C21 C16 116.7(4)
C20 C21 C25 121.2(4)
C16 C21 C25 122.0(3)
C17 C22 C24 111.5(3)
C17 C22 C23 110.5(3)
C24 C22 C23 109.7(4)
C17 C22 H22 108.4
C24 C22 H22 108.4
C23 C22 H22 108.4
C22 C23 H23A 109.5
C22 C23 H23B 109.5
H23A C23 H23B 109.5
C22 C23 H23C 109.5
H23A C23 H23C 109.5
H23B C23 H23C 109.5
C22 C24 H24A 109.5
C22 C24 H24B 109.5
H24A C24 H24B 109.5
C22 C24 H24C 109.5
H24A C24 H24C 109.5
H24B C24 H24C 109.5
C21 C25 C26 111.4(3)
C21 C25 C27 111.9(4)
C26 C25 C27 111.1(4)
C21 C25 H25 107.4
C26 C25 H25 107.4
C27 C25 H25 107.4
C25 C26 H26A 109.5
C25 C26 H26B 109.5
H26A C26 H26B 109.5
C25 C26 H26C 109.5
H26A C26 H26C 109.5
H26B C26 H26C 109.5
C25 C27 H27A 109.5
C25 C27 H27B 109.5
H27A C27 H27B 109.5
C25 C27 H27C 109.5
H27A C27 H27C 109.5
H27B C27 H27C 109.5
C29 C28 C32 106.8(3)
C29 C28 P1 128.2(3)
C32 C28 P1 125.0(3)
C29 C28 Fe1 69.7(2)
C32 C28 Fe1 69.50(19)
P1 C28 Fe1 124.59(18)
C30 C29 C28 108.3(3)
C30 C29 Fe1 70.6(2)
C28 C29 Fe1 69.0(2)
C30 C29 H29 125.8
C28 C29 H29 125.8
Fe1 C29 H29 125.8
C31 C30 C29 108.6(3)
C31 C30 Fe1 70.0(2)
C29 C30 Fe1 69.0(2)
C31 C30 H30 125.7
C29 C30 H30 125.7
Fe1 C30 H30 125.7
C30 C31 C32 108.8(3)
C30 C31 Fe1 70.1(2)
C32 C31 Fe1 68.93(19)
C30 C31 H31 125.6
C32 C31 H31 125.6
Fe1 C31 H31 125.6
C31 C32 C28 107.4(3)
C31 C32 Fe1 70.4(2)
C28 C32 Fe1 68.69(19)
C31 C32 H32 126.3
C28 C32 H32 126.3
Fe1 C32 H32 126.3
C34 C33 C37 107.3(3)
C34 C33 P2 123.2(3)
C37 C33 P2 129.5(3)
C34 C33 Fe1 70.1(2)
C37 C33 Fe1 69.9(2)
P2 C33 Fe1 122.85(17)
C35 C34 C33 107.8(3)
C35 C34 Fe1 70.6(2)
C33 C34 Fe1 68.5(2)
C35 C34 H34 126.1
C33 C34 H34 126.1
Fe1 C34 H34 126.1
C36 C35 C34 108.6(3)
C36 C35 Fe1 69.7(2)
C34 C35 Fe1 68.8(2)
C36 C35 H35 125.7
C34 C35 H35 125.7
Fe1 C35 H35 125.7
C35 C36 C37 108.3(3)
C35 C36 Fe1 70.2(2)
C37 C36 Fe1 68.9(2)
C35 C36 H36 125.8
C37 C36 H36 125.8
Fe1 C36 H36 125.8
C36 C37 C33 107.9(3)
C36 C37 Fe1 70.4(2)
C33 C37 Fe1 68.5(2)
C36 C37 H37 126.0
C33 C37 H37 126.0
Fe1 C37 H37 126.0
C2A C1A C6A 118.7(3)
C2A C1A P1 118.3(3)
C6A C1A P1 122.9(3)
C3A C2A C1A 121.1(4)
C3A C2A H2A 119.4
C1A C2A H2A 119.4
C2A C3A C4A 119.4(4)
C2A C3A H3A 120.3
C4A C3A H3A 120.3
C5A C4A C3A 120.1(4)
C5A C4A H4A 119.9
C3A C4A H4A 119.9
C4A C5A C6A 120.6(4)
C4A C5A H5A 119.7
C6A C5A H5A 119.7
C5A C6A C1A 120.0(3)
C5A C6A H6A 120.0
C1A C6A H6A 120.0
C6B C1B C2B 119.1(3)
C6B C1B P1 121.7(3)
C2B C1B P1 119.1(3)
C1B C2B C3B 119.9(4)
C1B C2B H2B 120.0
C3B C2B H2B 120.0
C4B C3B C2B 120.2(4)
C4B C3B H3B 119.9
C2B C3B H3B 119.9
C3B C4B C5B 120.2(4)
C3B C4B H4B 119.9
C5B C4B H4B 119.9
C6B C5B C4B 119.8(4)
C6B C5B H5B 120.1
C4B C5B H5B 120.1
C5B C6B C1B 120.8(4)
C5B C6B H6B 119.6
C1B C6B H6B 119.6
C2C C1C C6C 118.9(3)
C2C C1C P2 117.1(3)
C6C C1C P2 123.8(3)
C1C C2C C3C 120.4(4)
C1C C2C H2C 119.8
C3C C2C H2C 119.8
C4C C3C C2C 120.2(4)
C4C C3C H3C 119.9
C2C C3C H3C 119.9
C3C C4C C5C 119.8(4)
C3C C4C H4C 120.1
C5C C4C H4C 120.1
C4C C5C C6C 120.6(4)
C4C C5C H5C 119.7
C6C C5C H5C 119.7
C5C C6C C1C 120.2(4)
C5C C6C H6C 119.9
C1C C6C H6C 119.9
C6D C1D C2D 118.6(3)
C6D C1D P2 118.2(3)
C2D C1D P2 123.2(3)
C3D C2D C1D 120.3(3)
C3D C2D H2D 119.8
C1D C2D H2D 119.8
C4D C3D C2D 120.2(4)
C4D C3D H3D 119.9
C2D C3D H3D 119.9
C5D C4D C3D 119.9(4)
C5D C4D H4D 120.1
C3D C4D H4D 120.1
C4D C5D C6D 120.2(3)
C4D C5D H5D 119.9
C6D C5D H5D 119.9
C5D C6D C1D 120.8(3)
C5D C6D H6D 119.6
C1D C6D H6D 119.6
F3 P3 F2 89.98(13)
F3 P3 F1 90.71(14)
F2 P3 F1 91.37(13)
F3 P3 F4 90.25(13)
F2 P3 F4 90.34(14)
F1 P3 F4 178.04(14)
F3 P3 F6 179.62(15)
F2 P3 F6 89.77(13)
F1 P3 F6 89.57(13)
F4 P3 F6 89.48(13)
F3 P3 F5 90.41(13)
F2 P3 F5 179.61(15)
F1 P3 F5 88.60(12)
F4 P3 F5 89.68(13)
F6 P3 F5 89.84(13)
Cl1 C1S Cl2 110.8(4)
Cl1 C1S Cl3 110.9(4)
Cl2 C1S Cl3 109.2(4)
Cl1 C1S H1S 108.6
Cl2 C1S H1S 108.6
Cl3 C1S H1S 108.6
C4S O1S C3S 111.6(16)
C3S C2S H2S1 109.5
C3S C2S H2S2 109.5
H2S1 C2S H2S2 109.5
C3S C2S H2S3 109.5
H2S1 C2S H2S3 109.5
H2S2 C2S H2S3 109.5
C2S C3S O1S 112.7(17)
C2S C3S H3S1 109.1
O1S C3S H3S1 109.1
C2S C3S H3S2 109.1
O1S C3S H3S2 109.1
H3S1 C3S H3S2 107.8
O1S C4S C5S 108(2)
O1S C4S H4S1 110.0
C5S C4S H4S1 110.0
O1S C4S H4S2 110.0
C5S C4S H4S2 110.0
H4S1 C4S H4S2 108.4
C4S C5S H5S1 109.5
C4S C5S H5S2 109.5
H5S1 C5S H5S2 109.5
C4S C5S H5S3 109.5
H5S1 C5S H5S3 109.5
H5S2 C5S H5S3 109.5

loop_
_geom_bond_atom_site_label_1
_geom_bond_atom_site_label_2
_geom_bond_distance
Cu1 C1 1.964(3)
Cu1 P1 2.3025(10)
Cu1 P2 2.3151(10)
Fe1 C33 2.014(3)
Fe1 C28 2.022(3)
Fe1 C29 2.032(4)
Fe1 C37 2.032(4)
Fe1 C32 2.033(3)
Fe1 C34 2.035(4)
Fe1 C36 2.051(4)
Fe1 C31 2.053(4)
Fe1 C30 2.053(4)
Fe1 C35 2.058(4)
P1 C28 1.806(3)
P1 C1B 1.829(4)
P1 C1A 1.831(3)
P2 C33 1.804(3)
P2 C1D 1.824(3)
P2 C1C 1.827(4)
N1 C1 1.368(4)
N1 C2 1.384(4)
N1 C4 1.455(4)
N2 C1 1.370(4)
N2 C3 1.390(4)
N2 C16 1.459(4)
C2 C3 1.328(5)
C2 H2 0.9500
C3 H3 0.9500
C4 C5 1.394(5)
C4 C9 1.412(5)
C5 C6 1.396(5)
C5 C10 1.512(5)
C6 C7 1.378(6)
C6 H6 0.9500
C7 C8 1.376(6)
C7 H7 0.9500
C8 C9 1.394(5)
C8 H8 0.9500
C9 C13 1.505(5)
C10 C12 1.534(5)
C10 C11 1.543(5)
C10 H10 1.0000
C11 H11A 0.9800
C11 H11B 0.9800
C11 H11C 0.9800
C12 H12A 0.9800
C12 H12B 0.9800
C12 H12C 0.9800
C13 C15 1.532(5)
C13 C14 1.535(6)
C13 H13 1.0000
C14 H14A 0.9800
C14 H14B 0.9800
C14 H14C 0.9800
C15 H15A 0.9800
C15 H15B 0.9800
C15 H15C 0.9800
C16 C17 1.399(5)
C16 C21 1.404(5)
C17 C18 1.399(5)
C17 C22 1.517(5)
C18 C19 1.365(6)
C18 H18 0.9500
C19 C20 1.362(6)
C19 H19 0.9500
C20 C21 1.399(5)
C20 H20 0.9500
C21 C25 1.513(6)
C22 C24 1.530(6)
C22 C23 1.538(5)
C22 H22 1.0000
C23 H23A 0.9800
C23 H23B 0.9800
C23 H23C 0.9800
C24 H24A 0.9800
C24 H24B 0.9800
C24 H24C 0.9800
C25 C26 1.523(6)
C25 C27 1.530(5)
C25 H25 1.0000
C26 H26A 0.9800
C26 H26B 0.9800
C26 H26C 0.9800
C27 H27A 0.9800
C27 H27B 0.9800
C27 H27C 0.9800
C28 C29 1.430(5)
C28 C32 1.447(5)
C29 C30 1.413(5)
C29 H29 1.0000
C30 C31 1.400(5)
C30 H30 1.0000
C31 C32 1.419(5)
C31 H31 1.0000
C32 H32 1.0000
C33 C34 1.431(5)
C33 C37 1.437(5)
C34 C35 1.420(5)
C34 H34 1.0000
C35 C36 1.411(6)
C35 H35 1.0000
C36 C37 1.419(5)
C36 H36 1.0000
C37 H37 1.0000
C1A C2A 1.392(5)
C1A C6A 1.398(5)
C2A C3A 1.384(5)
C2A H2A 0.9500
C3A C4A 1.387(5)
C3A H3A 0.9500
C4A C5A 1.378(5)
C4A H4A 0.9500
C5A C6A 1.384(5)
C5A H5A 0.9500
C6A H6A 0.9500
C1B C6B 1.388(5)
C1B C2B 1.393(5)
C2B C3B 1.398(5)
C2B H2B 0.9500
C3B C4B 1.369(6)
C3B H3B 0.9500
C4B C5B 1.391(6)
C4B H4B 0.9500
C5B C6B 1.380(5)
C5B H5B 0.9500
C6B H6B 0.9500
C1C C2C 1.381(5)
C1C C6C 1.395(5)
C2C C3C 1.391(5)
C2C H2C 0.9500
C3C C4C 1.371(6)
C3C H3C 0.9500
C4C C5C 1.376(6)
C4C H4C 0.9500
C5C C6C 1.377(5)
C5C H5C 0.9500
C6C H6C 0.9500
C1D C6D 1.391(5)
C1D C2D 1.395(5)
C2D C3D 1.387(5)
C2D H2D 0.9500
C3D C4D 1.382(5)
C3D H3D 0.9500
C4D C5D 1.380(5)
C4D H4D 0.9500
C5D C6D 1.380(5)
C5D H5D 0.9500
C6D H6D 0.9500
P3 F3 1.590(2)
P3 F2 1.592(2)
P3 F1 1.595(2)
P3 F4 1.597(2)
P3 F6 1.598(2)
P3 F5 1.606(2)
C1S Cl1 1.736(7)
C1S Cl2 1.770(7)
C1S Cl3 1.782(6)
C1S H1S 1.0000
O1S C4S 1.40(2)
O1S C3S 1.43(2)
C2S C3S 1.43(3)
C2S H2S1 0.9800
C2S H2S2 0.9800
C2S H2S3 0.9800
C3S H3S1 0.9900
C3S H3S2 0.9900
C4S C5S 1.55(3)
C4S H4S1 0.9900
C4S H4S2 0.9900
C5S H5S1 0.9800
C5S H5S2 0.9800
C5S H5S3 0.9800
